data_9002357
loop_
_publ_author_name
'Hazen, R. M.'
'Weinberger, M. B.'
'Yang, H.'
'Prewitt, C. T.'

_publ_section_title
;
 Comparative high-pressure crystal chemistry of wadsleyite,
 beta-(Mg_1-xFe_x)2SiO4, with x=0 and 0.25
 Sample: P = 5.23 GPa, X = .00
;
_journal_name_full 'American Mineralogist'
_journal_page_first 770
_journal_page_last 777
_journal_volume 85
_journal_year 2000
_chemical_formula_sum 'Mg2 O4 Si'
_chemical_name_mineral Wadsleyite
_space_group_IT_number 74
_symmetry_space_group_name_Hall '-I 2b 2'
_symmetry_space_group_name_H-M 'I m m a'
_cell_angle_alpha 90
_cell_angle_beta 90
_cell_angle_gamma 90
_cell_length_a 5.6515
_cell_length_b 11.3688
_cell_length_c 8.1630
_cell_formula_units_Z 8
_cell_volume 524.479
_database_code_amcsd 0002441
_diffrn_ambient_pressure 5.23e+06
_exptl_crystal_density_diffrn 3.564
_cod_original_formula_sum 'Mg2 Si O4'
_cod_database_code 9002357

loop_
_space_group_symop_operation_xyz
x,y,z
1/2+x,1/2+y,1/2+z
x,1/2-y,z
1/2+x,-y,1/2+z
-x,1/2+y,-z
1/2-x,+y,1/2-z
-x,y,z
1/2-x,1/2+y,1/2+z
x,-y,-z
1/2+x,1/2-y,1/2-z
x,1/2+y,-z
1/2+x,+y,1/2-z
-x,1/2-y,z
1/2-x,-y,1/2+z
-x,-y,-z
1/2-x,1/2-y,1/2-z

loop_
_atom_site_label
_atom_site_fract_x
_atom_site_fract_y
_atom_site_fract_z
Mg1 0.00000 0.00000 0.00000
Mg2 0.00000 0.25000 0.97110
Mg3 0.25000 0.12730 0.25000
Si 0.00000 0.11990 0.61700
O1 0.00000 0.25000 0.22040
O2 0.00000 0.25000 0.71840
O3 0.00000 0.99000 0.25490
O4 0.26010 0.12260 0.99270

loop_
_cod_related_entry_id
_cod_related_entry_database
_cod_related_entry_code
1 AMCSD 0002441
